data_4112618
loop_
_publ_author_name
'Yutaka Maeda'
'Yoichiro Matsunaga'
'Takatsugu Wakahara'
'Satomi Takahashi'
'Takahiro Tsuchiya'
'Midori O. Ishitsuka'
'Tadashi Hasegawa'
'Takeshi Akasaka'
'Michael T. H. Liu'
'Kisato Kokura'
'Ernst Horn'
'Kenji Yoza'
'Tatsuhisa Kato'
'Shingo Okubo'
'Kaoru Kobayashi'
'Shigeru Nagase'
'Kazunori Yamamoto'

_publ_section_title
;
 Isolation and Characterization of a Carbene Derivative of La@C82
;
_journal_name_full 'Journal of the American Chemical Society'
_journal_page_first 6858
_journal_page_last 6859
_journal_paper_doi 10.1021/ja0316115
_journal_volume 126
_journal_year 2004
_chemical_formula_sum 'C94.5 H14 La S5'
_chemical_formula_weight 1448.27
_chemical_name_systematic
; 
 ? 
;
_space_group_IT_number 14
_symmetry_cell_setting monoclinic
_symmetry_space_group_name_Hall '-P 2yn'
_symmetry_space_group_name_H-M 'P 1 21/n 1'
_atom_sites_solution_hydrogens geom
_atom_sites_solution_primary direct
_atom_sites_solution_secondary difmap
_audit_creation_method SHELXL-97
_cell_angle_alpha 90.00
_cell_angle_beta 101.3160(10)
_cell_angle_gamma 90.00
_cell_formula_units_Z 4
_cell_length_a 11.2997(5)
_cell_length_b 21.8937(9)
_cell_length_c 20.9096(9)
_cell_measurement_reflns_used 9706
_cell_measurement_temperature 90
_cell_measurement_theta_max 27.88
_cell_measurement_theta_min 2.44
_cell_volume 5072.3(4)
_computing_cell_refinement 'Bruker SMART'
_computing_data_collection 'Bruker SMART'
_computing_data_reduction 'Bruker SAINT'
_computing_molecular_graphics 'Bruker SHELXTL'
_computing_publication_material 'Bruker SHELXTL'
_computing_structure_refinement 'SHELXL-97 (Sheldrick, 1997)'
_computing_structure_solution 'SHELXS-97 (Sheldrick, 1990)'
_diffrn_ambient_temperature 90
_diffrn_detector_area_resol_mean 8.366
_diffrn_measured_fraction_theta_full 1.000
_diffrn_measured_fraction_theta_max 1.000
_diffrn_measurement_device_type 'CCD area detector'
_diffrn_measurement_method 'phi and omega scans'
_diffrn_radiation_monochromator graphite
_diffrn_radiation_source 'fine-focus sealed tube'
_diffrn_radiation_type MoK\a
_diffrn_radiation_wavelength 0.71073
_diffrn_reflns_av_R_equivalents 0.0607
_diffrn_reflns_av_sigmaI/netI 0.0459
_diffrn_reflns_limit_h_max 14
_diffrn_reflns_limit_h_min -14
_diffrn_reflns_limit_k_max 27
_diffrn_reflns_limit_k_min -27
_diffrn_reflns_limit_l_max 26
_diffrn_reflns_limit_l_min -26
_diffrn_reflns_number 57047
_diffrn_reflns_theta_full 26.37
_diffrn_reflns_theta_max 26.37
_diffrn_reflns_theta_min 1.36
_exptl_absorpt_coefficient_mu 1.116
_exptl_absorpt_correction_T_max 0.9259
_exptl_absorpt_correction_T_min 0.8871
_exptl_absorpt_correction_type empirical
_exptl_absorpt_process_details
;
SADABS Sheldrick 1996
;
_exptl_crystal_colour black
_exptl_crystal_density_diffrn 1.896
_exptl_crystal_density_meas 0
_exptl_crystal_description block
_exptl_crystal_F_000 2872
_exptl_crystal_size_max 0.11
_exptl_crystal_size_mid 0.08
_exptl_crystal_size_min 0.07
_refine_diff_density_max 3.708
_refine_diff_density_min -1.127
_refine_diff_density_rms 0.233
_refine_ls_extinction_method none
_refine_ls_goodness_of_fit_ref 1.068
_refine_ls_hydrogen_treatment mixed
_refine_ls_matrix_type full
_refine_ls_number_parameters 1180
_refine_ls_number_reflns 10362
_refine_ls_number_restraints 6403
_refine_ls_restrained_S_all 1.313
_refine_ls_R_factor_all 0.1083
_refine_ls_R_factor_gt 0.0903
_refine_ls_shift/su_max 0.048
_refine_ls_shift/su_mean 0.002
_refine_ls_structure_factor_coef Fsqd
_refine_ls_weighting_details 'calc w=1/[\s^2^(Fo^2^)+(0.1247P)^2^+80.2025P] where P=(Fo^2^+2Fc^2^)/3'
_refine_ls_weighting_scheme calc
_refine_ls_wR_factor_gt 0.2300
_refine_ls_wR_factor_ref 0.2439
_reflns_number_gt 8328
_reflns_number_total 10362
_reflns_threshold_expression >2sigma(I)
_cod_data_source_file ja0316115si20040409_080639.cif
_cod_data_source_block 7jc1
_cod_original_formula_sum 'C94.50 H14 La S5'
_cod_database_code 4112618

loop_
_symmetry_equiv_pos_as_xyz
'x, y, z'
'-x+1/2, y+1/2, -z+1/2'
'-x, -y, -z'
'x-1/2, -y-1/2, z-1/2'

loop_
_atom_site_label
_atom_site_type_symbol
_atom_site_fract_x
_atom_site_fract_y
_atom_site_fract_z
_atom_site_U_iso_or_equiv
_atom_site_adp_type
_atom_site_occupancy
_atom_site_symmetry_multiplicity
_atom_site_calc_flag
_atom_site_refinement_flags
_atom_site_disorder_assembly
_atom_site_disorder_group
C1 C -0.1079(10) 0.6422(5) 0.3452(6) 0.030(2) Uani 1 1 d U A .
C2 C -0.1085(10) 0.5799(5) 0.3686(6) 0.026(2) Uani 1 1 d U A .
C3 C -0.0201(12) 0.5487(6) 0.4184(6) 0.035(2) Uani 1 1 d U A .
C4 C 0.0912(12) 0.5808(7) 0.4471(5) 0.038(2) Uani 1 1 d U A .
C5 C 0.1277(12) 0.6410(6) 0.4287(6) 0.035(2) Uani 1 1 d U A .
C6 C 0.0534(11) 0.6864(5) 0.3871(6) 0.031(2) Uani 1 1 d U A .
C7 C 0.1073(13) 0.7057(5) 0.3326(7) 0.041(2) Uani 1 1 d U A .
C8 C 0.0376(15) 0.7013(6) 0.2571(7) 0.048(3) Uani 1 1 d U A .
C9 C -0.0639(16) 0.6699(7) 0.2342(8) 0.056(3) Uani 1 1 d U A .
C10 C -0.1286(13) 0.6404(7) 0.2740(7) 0.045(3) Uani 1 1 d U A .
C11 C -0.1799(12) 0.5771(7) 0.2583(8) 0.049(3) Uani 1 1 d U A .
C12 C -0.1632(10) 0.5422(6) 0.3148(7) 0.034(2) Uani 1 1 d U . .
C13 C -0.1486(11) 0.4767(6) 0.3158(8) 0.042(3) Uani 1 1 d U A .
C14 C -0.0733(14) 0.4506(7) 0.3668(8) 0.051(3) Uani 1 1 d U . .
C15 C -0.0103(15) 0.4850(7) 0.4141(7) 0.050(3) Uani 1 1 d U . .
C16 C 0.1139(15) 0.4521(7) 0.4390(7) 0.048(3) Uani 1 1 d U A .
C17 C 0.2172(14) 0.4855(8) 0.4599(7) 0.058(3) Uani 1 1 d DU . .
C18 C 0.2038(15) 0.5466(8) 0.4649(6) 0.054(3) Uani 1 1 d U A .
C19 C 0.3071(14) 0.5874(7) 0.4531(6) 0.047(3) Uani 1 1 d U . .
C20 C 0.2508(12) 0.6416(6) 0.4277(6) 0.040(3) Uani 1 1 d U A .
C21 C 0.3061(15) 0.6761(6) 0.3802(8) 0.052(3) Uani 1 1 d U . .
C22 C 0.2276(15) 0.7033(6) 0.3299(8) 0.052(3) Uani 1 1 d U A .
C23 C 0.2490(16) 0.7048(6) 0.2654(8) 0.052(3) Uani 1 1 d U . .
C24 C 0.1377(16) 0.7020(6) 0.2216(8) 0.050(3) Uani 1 1 d U A .
C25 C 0.1313(14) 0.6744(7) 0.1601(7) 0.051(3) Uani 1 1 d DU . .
C26 C 0.0230(17) 0.6456(8) 0.1325(8) 0.060(3) Uani 1 1 d U A .
C27 C -0.0727(15) 0.6403(7) 0.1691(6) 0.051(3) Uani 1 1 d U . .
C28 C -0.1345(16) 0.5858(9) 0.1515(8) 0.061(3) Uani 1 1 d U A .
C29 C -0.1863(13) 0.5494(9) 0.1974(8) 0.058(3) Uani 1 1 d U . .
C30 C -0.1876(11) 0.4903(8) 0.1950(8) 0.050(3) Uani 1 1 d U A .
C31 C -0.1658(12) 0.4475(7) 0.2492(9) 0.055(3) Uani 1 1 d U . .
C32 C -0.1026(15) 0.3974(8) 0.2415(10) 0.061(3) Uani 1 1 d U A .
C33 C -0.0201(16) 0.3719(7) 0.2910(9) 0.057(3) Uani 1 1 d U . .
C34 C 0.0030(16) 0.3934(7) 0.3552(9) 0.055(3) Uani 1 1 d U A .
C35 C 0.1035(15) 0.3985(7) 0.3991(9) 0.059(3) Uani 1 1 d DU . .
C36 C 0.2189(17) 0.3796(12) 0.3817(10) 0.052(3) Uani 0.518(12) 1 d PDU A 5
C36B C 0.1968(18) 0.3641(11) 0.3857(11) 0.054(4) Uani 0.482(12) 1 d PDU A 6
C37 C 0.329(2) 0.4084(13) 0.4169(14) 0.053(3) Uani 0.518(12) 1 d PDU A 5
C37B C 0.305(3) 0.3992(15) 0.4060(14) 0.053(3) Uani 0.482(12) 1 d PDU A 6
C38 C 0.3334(19) 0.4650(14) 0.4525(15) 0.055(4) Uani 0.518(12) 1 d PDU A 5
C39 C 0.432(3) 0.5011(8) 0.4422(14) 0.060(3) Uani 0.518(12) 1 d PDU A 5
C38B C 0.324(2) 0.4580(13) 0.4405(19) 0.056(3) Uani 0.482(12) 1 d PDU A 6
C39B C 0.420(3) 0.4985(9) 0.4278(16) 0.060(4) Uani 0.482(12) 1 d PDU A 6
C40 C 0.4142(15) 0.5653(7) 0.4363(8) 0.060(3) Uani 1 1 d DU A .
C41 C 0.4667(15) 0.5997(8) 0.4003(9) 0.061(3) Uani 1 1 d U . .
C42 C 0.4234(14) 0.6510(8) 0.3688(8) 0.054(3) Uani 1 1 d U A .
C43 C 0.4461(15) 0.6567(8) 0.3027(9) 0.060(3) Uani 1 1 d U . .
C44 C 0.3668(15) 0.6790(7) 0.2504(7) 0.055(3) Uani 1 1 d DU A .
C45 C 0.357(2) 0.6476(12) 0.1885(10) 0.051(3) Uani 0.518(12) 1 d PDU A 5
C46 C 0.2390(18) 0.6450(12) 0.1455(12) 0.050(3) Uani 0.518(12) 1 d PDU A 5
C45B C 0.340(3) 0.6653(11) 0.1826(9) 0.049(4) Uani 0.482(12) 1 d PDU A 6
C46B C 0.2334(19) 0.6585(12) 0.1345(13) 0.053(3) Uani 0.482(12) 1 d PDU A 6
C47 C 0.225(2) 0.5977(11) 0.095(2) 0.048(3) Uani 0.518(12) 1 d PDU A 5
C47B C 0.235(2) 0.6021(14) 0.100(2) 0.048(3) Uani 0.482(12) 1 d PDU A 6
C48 C 0.1094(17) 0.5733(11) 0.0660(12) 0.056(4) Uani 0.518(12) 1 d PDU A 5
C48B C 0.1277(19) 0.5628(12) 0.0843(15) 0.055(3) Uani 0.482(12) 1 d PDU A 6
C49 C 0.0127(15) 0.5890(9) 0.0933(7) 0.060(3) Uani 1 1 d DU . .
C50 C -0.0833(16) 0.5541(9) 0.1077(8) 0.062(3) Uani 1 1 d U A .
C51 C -0.0718(16) 0.4875(9) 0.1047(8) 0.064(3) Uani 1 1 d U . .
C52 C -0.1251(15) 0.4549(8) 0.1425(9) 0.061(3) Uani 1 1 d U A .
C53 C -0.0861(14) 0.4026(7) 0.1724(8) 0.052(3) Uani 1 1 d U . .
C54 C 0.0191(16) 0.3732(7) 0.1606(9) 0.061(3) Uani 1 1 d U A .
C55 C 0.1061(17) 0.3450(7) 0.2054(10) 0.063(3) Uani 1 1 d U . .
C56 C 0.0995(17) 0.3429(7) 0.2754(9) 0.058(3) Uani 1 1 d U A .
C57 C 0.230(3) 0.3473(16) 0.3227(14) 0.054(3) Uani 0.518(12) 1 d PDU A 5
C57B C 0.192(2) 0.3428(17) 0.3219(13) 0.052(4) Uani 0.482(12) 1 d PDU A 6
C58 C 0.335(2) 0.3535(13) 0.2921(12) 0.048(3) Uani 0.518(12) 1 d PDU A 5
C58B C 0.313(2) 0.3483(15) 0.3096(11) 0.051(3) Uani 0.482(12) 1 d PDU A 6
C59 C 0.439(2) 0.3861(11) 0.3241(8) 0.051(3) Uani 0.518(12) 1 d PDU A 5
C60 C 0.430(2) 0.4111(10) 0.3847(11) 0.052(3) Uani 0.518(12) 1 d PDU A 5
C61 C 0.491(2) 0.4673(11) 0.4008(13) 0.057(3) Uani 0.518(12) 1 d PDU A 5
C61B C 0.499(3) 0.4789(13) 0.3851(12) 0.058(3) Uani 0.482(12) 1 d PDU A 6
C62 C 0.537(3) 0.5060(8) 0.3560(13) 0.053(3) Uani 0.518(12) 1 d PDU A 5
C62B C 0.562(3) 0.5109(8) 0.3423(15) 0.057(4) Uani 0.482(12) 1 d PDU A 6
C63 C 0.5386(12) 0.5710(7) 0.3507(9) 0.057(3) Uani 1 1 d DU A .
C64 C 0.5172(13) 0.6092(8) 0.2945(8) 0.058(3) Uani 1 1 d DU A .
C65 C 0.524(3) 0.5769(12) 0.2368(10) 0.048(3) Uani 0.518(12) 1 d PDU A 5
C65B C 0.501(3) 0.5856(14) 0.2274(10) 0.047(3) Uani 0.482(12) 1 d PDU A 6
C66 C 0.442(2) 0.5983(9) 0.1805(13) 0.049(3) Uani 0.518(12) 1 d PDU A 5
C66B C 0.417(2) 0.6141(13) 0.1743(13) 0.053(3) Uani 0.482(12) 1 d PDU A 6
C67 C 0.3048(14) 0.5465(11) 0.0938(11) 0.048(3) Uani 0.518(12) 1 d PDU A 5
C68 C 0.4153(17) 0.5469(11) 0.1390(9) 0.048(3) Uani 0.518(12) 1 d PDU A 5
C67B C 0.374(2) 0.5159(7) 0.1182(12) 0.047(3) Uani 0.482(12) 1 d PDU A 6
C68B C 0.357(2) 0.5793(8) 0.1211(13) 0.051(3) Uani 0.482(12) 1 d PDU A 6
C69 C 0.237(2) 0.4922(9) 0.0818(14) 0.052(3) Uani 0.518(12) 1 d PDU A 5
C69B C 0.2722(18) 0.4770(12) 0.0956(14) 0.051(3) Uani 0.482(12) 1 d PDU A 6
C70 C 0.1122(19) 0.5083(11) 0.0664(15) 0.056(4) Uani 0.518(12) 1 d PDU A 5
C70B C 0.1464(18) 0.4967(11) 0.0769(17) 0.053(4) Uani 0.482(12) 1 d PDU A 6
C71 C 0.0379(15) 0.4626(8) 0.0869(7) 0.060(3) Uani 1 1 d DU A .
C72 C 0.0784(14) 0.4056(7) 0.1105(8) 0.052(3) Uani 1 1 d U . .
C73 C 0.2026(14) 0.3872(7) 0.1318(9) 0.061(3) Uani 1 1 d DU A .
C74 C 0.2158(12) 0.3511(7) 0.1892(8) 0.053(3) Uani 1 1 d DU A .
C75 C 0.3365(16) 0.3562(14) 0.2239(10) 0.053(4) Uani 0.518(12) 1 d PDU A 5
C76 C 0.423(3) 0.3999(12) 0.2135(9) 0.050(3) Uani 0.518(12) 1 d PDU A 5
C75B C 0.3207(19) 0.3558(15) 0.2426(10) 0.051(3) Uani 0.482(12) 1 d PDU A 6
C76B C 0.425(2) 0.3908(12) 0.2361(11) 0.048(3) Uani 0.482(12) 1 d PDU A 6
C77 C 0.490(3) 0.4168(13) 0.2750(12) 0.049(3) Uani 0.518(12) 1 d PDU A 5
C77B C 0.496(3) 0.4248(13) 0.2893(12) 0.049(3) Uani 0.482(12) 1 d PDU A 6
C78 C 0.539(3) 0.4757(11) 0.2951(11) 0.052(3) Uani 0.518(12) 1 d PDU A 5
C78B C 0.546(3) 0.4826(13) 0.2802(12) 0.050(3) Uani 0.482(12) 1 d PDU A 6
C79 C 0.530(3) 0.5115(12) 0.2363(11) 0.045(3) Uani 0.518(12) 1 d PDU A 5
C79B C 0.524(3) 0.5206(12) 0.2237(12) 0.045(3) Uani 0.482(12) 1 d PDU A 6
C80 C 0.471(3) 0.4939(9) 0.1727(15) 0.049(3) Uani 0.518(12) 1 d PDU A 5
C80B C 0.452(3) 0.4856(12) 0.1711(16) 0.048(3) Uani 0.482(12) 1 d PDU A 6
C81 C 0.398(2) 0.4406(11) 0.1578(12) 0.049(3) Uani 0.518(12) 1 d PDU A 5
C82 C 0.2800(19) 0.4353(10) 0.1158(14) 0.050(3) Uani 0.518(12) 1 d PDU A 5
C81B C 0.413(2) 0.4249(11) 0.1755(13) 0.049(3) Uani 0.482(12) 1 d PDU A 6
C82B C 0.3063(17) 0.4190(9) 0.1269(15) 0.046(3) Uani 0.482(12) 1 d PDU A 6
C1A C -0.0745(9) 0.6974(5) 0.3886(5) 0.0207(18) Uani 1 1 d U . .
C2A C -0.1116(10) 0.6910(5) 0.4559(5) 0.029(2) Uani 1 1 d U . .
H2AA H -0.0804 0.6515 0.4765 0.034 Uiso 1 1 calc R . .
C3A C -0.2503(11) 0.6917(6) 0.4453(6) 0.034(2) Uani 1 1 d U . .
H3AA H -0.2832 0.6576 0.4161 0.040 Uiso 1 1 calc R . .
H3AB H -0.2751 0.6853 0.4877 0.040 Uiso 1 1 calc R . .
C4A C -0.3018(12) 0.7504(6) 0.4163(6) 0.038(2) Uani 1 1 d U . .
H4AA H -0.3917 0.7505 0.4110 0.046 Uiso 1 1 calc R . .
C5A C -0.2635(13) 0.7575(7) 0.3486(6) 0.044(3) Uani 1 1 d U . .
H5AA H -0.2972 0.7232 0.3198 0.053 Uiso 1 1 calc R . .
H5AB H -0.2967 0.7960 0.3278 0.053 Uiso 1 1 calc R . .
C6A C -0.1295(13) 0.7578(6) 0.3566(6) 0.038(2) Uani 1 1 d U . .
H6AA H -0.1068 0.7631 0.3130 0.045 Uiso 1 1 calc R . .
C7A C -0.0730(15) 0.8109(6) 0.4033(7) 0.044(3) Uani 1 1 d U . .
H7AA H 0.0161 0.8095 0.4094 0.053 Uiso 1 1 calc R . .
H7AB H -0.1007 0.8508 0.3835 0.053 Uiso 1 1 calc R . .
C8A C -0.1099(13) 0.8047(6) 0.4685(7) 0.039(2) Uani 1 1 d U . .
H8AA H -0.0748 0.8391 0.4976 0.047 Uiso 1 1 calc R . .
C9A C -0.2443(11) 0.8052(6) 0.4605(6) 0.034(2) Uani 1 1 d U . .
H9AA H -0.2766 0.8442 0.4405 0.041 Uiso 1 1 calc R . .
H9AB H -0.2667 0.8020 0.5039 0.041 Uiso 1 1 calc R . .
C10A C -0.0618(10) 0.7429(5) 0.4996(6) 0.030(2) Uani 1 1 d U . .
H10A H 0.0275 0.7424 0.5069 0.036 Uiso 1 1 calc R . .
H10B H -0.0857 0.7382 0.5424 0.036 Uiso 1 1 calc R . .
La01 La 0.08381(5) 0.58953(2) 0.31542(3) 0.0152(2) Uani 1 1 d . . .
S2 S 0.8726(3) 0.21897(18) 0.33520(18) 0.0470(9) Uani 1 1 d U B .
S4 S 0.2259(3) 0.30735(18) 0.99722(19) 0.0491(9) Uani 1 1 d U . .
S3 S -0.0003(3) 0.2250(2) 0.9715(2) 0.0545(10) Uani 1 1 d U . .
S1 S 0.6990(11) 0.3183(5) 0.3516(11) 0.056(4) Uani 0.60(4) 1 d PU B 3
S1B S 0.7329(19) 0.3303(9) 0.3869(15) 0.056(5) Uani 0.40(4) 1 d PU B 4
C2S C 0.1119(13) 0.2666(7) 0.9850(6) 0.043(3) Uani 1 1 d U . .
C1S C 0.7911(13) 0.2700(7) 0.3498(8) 0.050(3) Uani 1 1 d U . .
C3S C 0.5000 0.5000 1.0000 0.083(6) Uani 1 2 d SU . .
S5 S 0.3944(5) 0.4521(5) 0.9639(3) 0.065(3) Uani 0.686(15) 1 d PU C 1
S6 S 0.3839(11) 0.5097(11) 0.9536(6) 0.069(5) Uani 0.314(15) 1 d PU C 2
C59B C 0.3813(17) 0.3815(12) 0.3620(13) 0.050(3) Uani 0.482(12) 1 d PDU A 6
C60B C 0.474(2) 0.4208(10) 0.3539(12) 0.053(3) Uani 0.482(12) 1 d PDU A 6

loop_
_atom_site_aniso_label
_atom_site_aniso_U_11
_atom_site_aniso_U_22
_atom_site_aniso_U_33
_atom_site_aniso_U_23
_atom_site_aniso_U_13
_atom_site_aniso_U_12
C1 0.023(4) 0.032(5) 0.034(5) -0.007(4) 0.006(4) 0.009(4)
C2 0.019(4) 0.027(5) 0.039(5) -0.007(4) 0.018(4) 0.000(4)
C3 0.044(5) 0.038(5) 0.032(5) 0.009(4) 0.031(4) 0.004(4)
C4 0.042(5) 0.062(6) 0.014(4) -0.003(4) 0.012(4) 0.011(5)
C5 0.039(5) 0.044(5) 0.022(4) -0.017(4) 0.002(4) 0.006(5)
C6 0.036(5) 0.026(5) 0.032(5) -0.010(4) 0.007(4) -0.001(4)
C7 0.057(6) 0.016(4) 0.057(6) -0.009(4) 0.031(5) -0.003(4)
C8 0.074(6) 0.026(5) 0.051(6) 0.015(5) 0.032(5) 0.021(5)
C9 0.065(6) 0.043(6) 0.057(6) 0.013(5) 0.005(6) 0.033(5)
C10 0.038(5) 0.049(6) 0.043(6) 0.005(5) -0.003(5) 0.029(5)
C11 0.025(5) 0.062(6) 0.059(6) 0.001(5) 0.005(5) 0.012(5)
C12 0.015(4) 0.041(5) 0.049(5) -0.003(5) 0.012(4) 0.002(4)
C13 0.026(5) 0.041(5) 0.065(6) -0.002(5) 0.026(5) -0.011(4)
C14 0.051(6) 0.050(6) 0.059(6) 0.007(5) 0.032(5) -0.008(5)
C15 0.063(6) 0.051(6) 0.050(6) 0.009(5) 0.042(5) 0.000(5)
C16 0.074(6) 0.048(6) 0.034(5) 0.018(5) 0.037(5) 0.019(5)
C17 0.071(6) 0.071(6) 0.035(5) 0.016(5) 0.012(5) 0.028(5)
C18 0.063(6) 0.075(7) 0.022(5) 0.002(5) 0.003(5) 0.024(6)
C19 0.048(6) 0.057(6) 0.026(5) -0.012(5) -0.015(5) 0.016(5)
C20 0.045(5) 0.040(5) 0.030(5) -0.019(4) -0.007(4) 0.007(5)
C21 0.066(6) 0.032(5) 0.050(6) -0.014(5) -0.009(5) -0.018(5)
C22 0.066(6) 0.031(5) 0.062(6) -0.010(5) 0.021(5) -0.012(5)
C23 0.080(7) 0.027(5) 0.059(6) -0.004(5) 0.035(6) -0.014(5)
C24 0.078(7) 0.026(5) 0.053(6) 0.015(5) 0.030(5) 0.010(5)
C25 0.082(6) 0.041(5) 0.040(5) 0.023(4) 0.034(5) 0.026(5)
C26 0.081(7) 0.060(6) 0.038(6) 0.021(5) 0.012(5) 0.024(6)
C27 0.067(6) 0.054(6) 0.027(5) 0.013(5) 0.001(5) 0.040(5)
C28 0.053(6) 0.076(7) 0.047(6) 0.011(6) -0.005(5) 0.020(6)
C29 0.032(5) 0.074(7) 0.060(6) -0.001(6) -0.009(5) 0.008(6)
C30 0.019(5) 0.066(6) 0.061(6) -0.013(6) -0.001(5) -0.014(5)
C31 0.028(5) 0.052(6) 0.088(7) -0.015(6) 0.016(5) -0.023(5)
C32 0.050(6) 0.047(6) 0.084(7) -0.014(6) 0.011(6) -0.026(5)
C33 0.066(6) 0.029(5) 0.076(7) 0.009(5) 0.013(6) -0.019(5)
C34 0.069(6) 0.040(6) 0.063(6) 0.010(5) 0.033(6) -0.010(5)
C35 0.078(6) 0.043(5) 0.062(6) 0.018(5) 0.032(5) 0.017(5)
C36 0.069(6) 0.036(6) 0.056(6) 0.018(6) 0.026(6) 0.029(6)
C36B 0.073(7) 0.037(7) 0.060(6) 0.017(6) 0.031(6) 0.026(6)
C37 0.057(6) 0.056(6) 0.048(6) 0.017(6) 0.012(6) 0.032(6)
C37B 0.062(6) 0.050(6) 0.051(6) 0.018(6) 0.019(6) 0.031(6)
C38 0.055(6) 0.068(7) 0.039(7) 0.013(6) -0.002(6) 0.036(6)
C39 0.050(6) 0.072(6) 0.049(6) 0.008(6) -0.010(6) 0.027(6)
C38B 0.058(6) 0.066(6) 0.042(6) 0.016(6) 0.002(6) 0.037(6)
C39B 0.050(6) 0.073(6) 0.048(7) 0.008(6) -0.011(6) 0.025(6)
C40 0.047(6) 0.076(6) 0.048(6) -0.009(5) -0.013(5) 0.009(5)
C41 0.043(6) 0.069(7) 0.061(6) -0.020(6) -0.012(5) -0.017(6)
C42 0.048(6) 0.056(6) 0.056(6) -0.025(5) 0.002(5) -0.028(5)
C43 0.047(6) 0.057(6) 0.076(7) -0.013(6) 0.012(6) -0.027(5)
C44 0.061(6) 0.040(5) 0.066(6) 0.003(5) 0.016(5) -0.019(5)
C45 0.057(6) 0.050(6) 0.055(6) 0.014(6) 0.032(5) -0.006(6)
C46 0.068(6) 0.049(6) 0.042(6) 0.024(6) 0.030(5) 0.003(6)
C45B 0.059(6) 0.045(7) 0.051(6) 0.017(6) 0.032(6) -0.012(6)
C46B 0.069(6) 0.051(6) 0.045(6) 0.019(6) 0.030(5) 0.004(6)
C47 0.063(6) 0.057(6) 0.033(5) 0.014(5) 0.031(5) 0.007(5)
C47B 0.064(6) 0.056(6) 0.033(5) 0.014(5) 0.032(5) 0.008(5)
C48 0.073(7) 0.068(7) 0.031(6) 0.012(6) 0.017(6) 0.011(6)
C48B 0.071(6) 0.068(6) 0.028(6) 0.010(6) 0.018(6) 0.010(6)
C49 0.072(6) 0.082(6) 0.026(5) 0.013(5) 0.011(5) 0.020(6)
C50 0.056(6) 0.083(7) 0.042(6) 0.005(6) -0.005(5) 0.011(6)
C51 0.059(6) 0.084(7) 0.043(6) -0.018(6) -0.002(5) -0.001(6)
C52 0.046(6) 0.065(7) 0.062(7) -0.022(6) -0.012(6) -0.017(6)
C53 0.045(6) 0.047(6) 0.062(6) -0.029(5) 0.004(5) -0.030(5)
C54 0.066(7) 0.038(6) 0.070(7) -0.031(5) -0.008(6) -0.013(5)
C55 0.067(7) 0.036(6) 0.086(7) -0.025(6) 0.014(6) 0.000(5)
C56 0.073(6) 0.029(5) 0.077(6) -0.005(5) 0.028(6) 0.001(5)
C57 0.065(7) 0.036(6) 0.066(6) 0.005(6) 0.025(6) 0.021(6)
C57B 0.065(7) 0.034(6) 0.064(7) 0.007(6) 0.030(6) 0.021(6)
C58 0.051(6) 0.035(6) 0.063(6) -0.001(6) 0.023(6) 0.026(5)
C58B 0.055(6) 0.038(6) 0.065(6) 0.001(6) 0.023(6) 0.027(6)
C59 0.046(6) 0.048(6) 0.061(6) 0.005(5) 0.014(5) 0.028(5)
C60 0.048(6) 0.056(6) 0.054(6) 0.010(5) 0.010(5) 0.028(5)
C61 0.045(6) 0.067(6) 0.053(6) 0.011(6) -0.005(6) 0.021(6)
C61B 0.043(6) 0.069(6) 0.057(6) 0.008(6) -0.002(6) 0.020(5)
C62 0.026(6) 0.071(6) 0.061(6) 0.000(6) 0.008(6) 0.010(6)
C62B 0.030(6) 0.073(7) 0.066(7) -0.001(6) 0.007(6) 0.008(6)
C63 0.022(5) 0.078(6) 0.069(6) -0.011(6) 0.004(5) -0.010(5)
C64 0.030(5) 0.061(6) 0.086(6) -0.015(6) 0.021(5) -0.021(5)
C65 0.027(6) 0.055(7) 0.070(6) -0.006(6) 0.030(6) -0.008(6)
C65B 0.027(6) 0.054(6) 0.068(6) -0.001(6) 0.030(5) -0.008(5)
C66 0.042(6) 0.055(6) 0.061(6) 0.007(6) 0.038(5) -0.006(6)
C66B 0.051(6) 0.058(6) 0.059(6) 0.007(6) 0.035(5) -0.008(6)
C67 0.059(6) 0.060(6) 0.036(5) 0.001(5) 0.038(5) 0.003(5)
C68 0.045(6) 0.063(6) 0.050(5) 0.003(5) 0.039(5) 0.001(5)
C67B 0.048(6) 0.059(6) 0.044(6) -0.008(5) 0.037(5) 0.004(5)
C68B 0.058(6) 0.060(6) 0.047(5) 0.005(5) 0.038(5) 0.000(5)
C69 0.060(6) 0.065(6) 0.038(6) -0.010(6) 0.027(6) 0.007(6)
C69B 0.054(6) 0.065(6) 0.043(6) -0.013(6) 0.029(6) 0.008(6)
C70 0.074(7) 0.068(7) 0.028(6) -0.004(6) 0.012(6) 0.005(6)
C70B 0.064(7) 0.068(7) 0.031(6) -0.009(6) 0.017(6) 0.009(7)
C71 0.071(6) 0.071(6) 0.036(5) -0.025(5) 0.007(5) 0.005(6)
C72 0.049(6) 0.054(6) 0.053(6) -0.045(5) 0.011(5) -0.009(5)
C73 0.057(6) 0.062(6) 0.067(6) -0.037(5) 0.019(5) 0.000(5)
C74 0.051(5) 0.035(5) 0.077(6) -0.030(5) 0.021(5) 0.009(5)
C75 0.050(6) 0.043(6) 0.072(7) -0.016(6) 0.029(6) 0.022(6)
C76 0.043(6) 0.050(6) 0.064(7) -0.013(6) 0.026(6) 0.020(5)
C75B 0.051(6) 0.040(6) 0.068(7) -0.014(6) 0.028(6) 0.023(5)
C76B 0.041(6) 0.048(6) 0.061(7) -0.011(6) 0.024(6) 0.026(5)
C77 0.034(5) 0.052(6) 0.064(6) -0.003(6) 0.019(6) 0.026(5)
C77B 0.034(5) 0.055(6) 0.063(6) 0.003(6) 0.018(6) 0.025(5)
C78 0.029(6) 0.066(6) 0.063(6) -0.004(6) 0.015(6) 0.017(5)
C78B 0.028(5) 0.063(6) 0.063(6) 0.000(5) 0.020(6) 0.013(5)
C79 0.026(5) 0.058(6) 0.059(6) -0.006(5) 0.027(5) 0.004(5)
C79B 0.027(5) 0.057(6) 0.060(6) -0.007(6) 0.030(5) 0.000(5)
C80 0.038(5) 0.062(6) 0.057(6) -0.011(5) 0.033(5) 0.003(5)
C80B 0.038(6) 0.060(6) 0.057(6) -0.010(5) 0.035(5) 0.003(5)
C81 0.039(6) 0.060(6) 0.056(6) -0.021(6) 0.029(5) 0.010(6)
C82 0.050(6) 0.060(7) 0.048(6) -0.030(6) 0.031(6) 0.006(6)
C81B 0.040(6) 0.058(6) 0.056(6) -0.013(6) 0.027(6) 0.013(6)
C82B 0.040(6) 0.056(7) 0.049(6) -0.029(6) 0.028(6) 0.010(6)
C1A 0.026(4) 0.018(4) 0.018(4) -0.004(3) 0.005(3) 0.002(3)
C2A 0.029(5) 0.031(5) 0.027(5) -0.004(4) 0.007(4) 0.003(4)
C3A 0.027(5) 0.037(5) 0.040(5) -0.013(5) 0.012(4) 0.004(4)
C4A 0.036(5) 0.041(5) 0.036(5) -0.007(5) 0.004(4) 0.014(4)
C5A 0.053(6) 0.045(6) 0.031(5) -0.005(5) 0.000(5) 0.034(5)
C6A 0.053(6) 0.032(5) 0.030(5) 0.001(4) 0.014(5) 0.015(5)
C7A 0.067(7) 0.023(5) 0.047(6) -0.005(5) 0.027(5) 0.002(5)
C8A 0.048(6) 0.032(5) 0.040(5) -0.012(4) 0.012(5) 0.000(5)
C9A 0.042(6) 0.031(5) 0.029(5) -0.005(4) 0.005(5) 0.014(5)
C10A 0.029(5) 0.034(5) 0.026(5) -0.011(4) 0.004(4) 0.005(4)
La01 0.0156(3) 0.0133(3) 0.0170(3) -0.0013(2) 0.0036(2) 0.0015(2)
S2 0.0440(19) 0.051(2) 0.046(2) -0.0153(16) 0.0077(15) -0.0080(16)
S4 0.046(2) 0.050(2) 0.048(2) -0.0090(17) 0.0028(16) 0.0021(16)
S3 0.0397(19) 0.065(2) 0.058(2) 0.029(2) 0.0092(17) 0.0011(17)
S1 0.038(4) 0.044(4) 0.091(10) 0.011(5) 0.025(5) 0.010(3)
S1B 0.042(8) 0.051(7) 0.081(13) 0.018(8) 0.030(8) 0.016(6)
C2S 0.051(7) 0.046(7) 0.031(6) 0.012(6) 0.006(5) 0.020(6)
C1S 0.037(7) 0.055(8) 0.058(8) 0.020(7) 0.009(6) -0.010(6)
C3S 0.045(10) 0.176(17) 0.034(10) -0.005(12) 0.022(8) 0.013(12)
S5 0.036(3) 0.127(7) 0.037(3) 0.005(4) 0.018(2) 0.009(4)
S6 0.032(6) 0.154(15) 0.024(6) -0.012(7) 0.011(4) 0.002(8)
C59B 0.050(6) 0.048(6) 0.056(6) 0.010(5) 0.017(5) 0.027(5)
C60B 0.044(6) 0.058(6) 0.056(6) 0.009(6) 0.004(6) 0.024(6)

loop_
_atom_type_symbol
_atom_type_description
_atom_type_scat_dispersion_real
_atom_type_scat_dispersion_imag
_atom_type_scat_source
C C 0.0033 0.0016 'International Tables Vol C Tables 4.2.6.8 and 6.1.1.4'
H H 0.0000 0.0000 'International Tables Vol C Tables 4.2.6.8 and 6.1.1.4'
La La -0.2871 2.4523 'International Tables Vol C Tables 4.2.6.8 and 6.1.1.4'
S S 0.1246 0.1234 'International Tables Vol C Tables 4.2.6.8 and 6.1.1.4'

loop_
_geom_angle_atom_site_label_1
_geom_angle_atom_site_label_2
_geom_angle_atom_site_label_3
_geom_angle
_geom_angle_site_symmetry_1
_geom_angle_site_symmetry_3
C2 C1 C10 107.9(10) . .
C2 C1 C1A 124.5(10) . .
C10 C1 C1A 127.2(11) . .
C2 C1 La01 74.1(6) . .
C10 C1 La01 73.8(6) . .
C1A C1 La01 111.8(7) . .
C12 C2 C1 107.9(11) . .
C12 C2 C3 114.7(10) . .
C1 C2 C3 129.2(11) . .
C12 C2 La01 88.8(6) . .
C1 C2 La01 74.0(6) . .
C3 C2 La01 80.4(6) . .
C15 C3 C4 115.6(13) . .
C15 C3 C2 118.0(13) . .
C4 C3 C2 118.6(11) . .
C15 C3 La01 102.6(7) . .
C4 C3 La01 72.8(6) . .
C2 C3 La01 68.5(6) . .
C5 C4 C18 104.7(13) . .
C5 C4 C3 126.3(11) . .
C18 C4 C3 119.6(13) . .
C5 C4 La01 68.1(6) . .
C18 C4 La01 98.3(7) . .
C3 C4 La01 76.6(6) . .
C20 C5 C4 110.4(11) . .
C20 C5 C6 116.0(12) . .
C4 C5 C6 127.6(11) . .
C20 C5 La01 90.2(7) . .
C4 C5 La01 80.4(6) . .
C6 C5 La01 76.6(6) . .
C7 C6 C1A 122.2(11) . .
C7 C6 C5 112.4(11) . .
C1A C6 C5 123.1(11) . .
C7 C6 La01 70.7(6) . .
C1A C6 La01 112.2(7) . .
C5 C6 La01 70.9(6) . .
C22 C7 C6 126.2(14) . .
C22 C7 C8 104.7(12) . .
C6 C7 C8 123.1(12) . .
C22 C7 La01 91.9(8) . .
C6 C7 La01 77.0(7) . .
C8 C7 La01 77.8(6) . .
C9 C8 C24 120.9(15) . .
C9 C8 C7 126.5(13) . .
C24 C8 C7 102.5(13) . .
C9 C8 La01 77.0(8) . .
C24 C8 La01 97.8(8) . .
C7 C8 La01 66.8(6) . .
C8 C9 C10 123.0(15) . .
C8 C9 C27 116.5(16) . .
C10 C9 C27 113.6(16) . .
C8 C9 La01 74.8(8) . .
C10 C9 La01 70.0(7) . .
C27 C9 La01 102.0(8) . .
C9 C10 C1 127.3(15) . .
C9 C10 C11 121.7(14) . .
C1 C10 C11 103.0(12) . .
C9 C10 La01 80.7(8) . .
C1 C10 La01 74.0(6) . .
C11 C10 La01 88.3(7) . .
C12 C11 C29 120.6(15) . .
C12 C11 C10 109.7(13) . .
C29 C11 C10 123.0(15) . .
C12 C11 La01 75.7(7) . .
C29 C11 La01 105.7(9) . .
C10 C11 La01 61.4(6) . .
C11 C12 C2 108.4(12) . .
C11 C12 C13 123.8(13) . .
C2 C12 C13 122.0(12) . .
C11 C12 La01 77.4(8) . .
C2 C12 La01 62.4(6) . .
C13 C12 La01 104.0(7) . .
C14 C13 C12 119.0(14) . .
C14 C13 C31 119.7(14) . .
C12 C13 C31 114.3(13) . .
C15 C14 C13 120.5(15) . .
C15 C14 C34 109.7(15) . .
C13 C14 C34 119.7(14) . .
C14 C15 C3 124.9(16) . .
C14 C15 C16 107.3(14) . .
C3 C15 C16 120.7(14) . .
C17 C16 C35 126.2(14) . .
C17 C16 C15 120.5(13) . .
C35 C16 C15 102.5(14) . .
C18 C17 C16 116.8(13) . .
C18 C17 C38 116(2) . .
C16 C17 C38 122.8(18) . .
C18 C17 C38B 122.4(19) . .
C16 C17 C38B 112.6(17) . .
C38 C17 C38B 12(2) . .
C17 C18 C4 126.4(16) . .
C17 C18 C19 117.8(14) . .
C4 C18 C19 108.3(13) . .
C20 C19 C40 123.1(16) . .
C20 C19 C18 104.6(13) . .
C40 C19 C18 123.9(14) . .
C5 C20 C19 111.5(14) . .
C5 C20 C21 124.6(13) . .
C19 C20 C21 117.8(14) . .
C5 C20 La01 61.5(6) . .
C19 C20 La01 98.4(8) . .
C21 C20 La01 87.1(7) . .
C22 C21 C20 116.2(14) . .
C22 C21 C42 119.9(15) . .
C20 C21 C42 115.0(13) . .
C21 C22 C7 118.8(15) . .
C21 C22 C23 122.3(16) . .
C7 C22 C23 113.2(16) . .
C21 C22 La01 88.4(9) . .
C7 C22 La01 60.5(7) . .
C23 C22 La01 96.6(9) . .
C24 C23 C22 108.7(14) . .
C24 C23 C44 123.6(13) . .
C22 C23 C44 120.2(16) . .
C23 C24 C25 119.5(14) . .
C23 C24 C8 110.6(14) . .
C25 C24 C8 123.3(16) . .
C26 C25 C46B 116.6(17) . .
C26 C25 C24 117.0(13) . .
C46B C25 C24 123.7(18) . .
C26 C25 C46 114.4(16) . .
C46B C25 C46 14.8(16) . .
C24 C25 C46 119.0(17) . .
C25 C26 C27 120.1(14) . .
C25 C26 C49 125.1(15) . .
C27 C26 C49 104.0(15) . .
C28 C27 C26 108.4(15) . .
C28 C27 C9 123.5(16) . .
C26 C27 C9 121.7(17) . .
C50 C28 C27 110.9(17) . .
C50 C28 C29 116.1(17) . .
C27 C28 C29 122.7(16) . .
C30 C29 C11 117.8(17) . .
C30 C29 C28 121.7(17) . .
C11 C29 C28 113.9(16) . .
C29 C30 C31 128.0(16) . .
C29 C30 C52 120.2(16) . .
C31 C30 C52 100.9(14) . .
C32 C31 C30 116.7(17) . .
C32 C31 C13 118.9(17) . .
C30 C31 C13 114.7(13) . .
C31 C32 C33 123.1(18) . .
C31 C32 C53 103.0(17) . .
C33 C32 C53 124.4(17) . .
C32 C33 C34 124.0(17) . .
C32 C33 C56 119.4(17) . .
C34 C33 C56 109.0(15) . .
C35 C34 C33 132.1(16) . .
C35 C34 C14 104.5(14) . .
C33 C34 C14 114.4(15) . .
C34 C35 C36B 113.9(18) . .
C34 C35 C16 115.9(14) . .
C36B C35 C16 126.2(18) . .
C34 C35 C36 119.1(16) . .
C36B C35 C36 17.1(16) . .
C16 C35 C36 113.3(16) . .
C57 C36 C37 115(2) . .
C57 C36 C35 125.0(18) . .
C37 C36 C35 117.6(16) . .
C35 C36B C57B 119(2) . .
C35 C36B C37B 107(2) . .
C57B C36B C37B 109.1(15) . .
C60 C37 C38 105.1(12) . .
C60 C37 C36 117(2) . .
C38 C37 C36 124(2) . .
C59B C37B C36B 104.6(12) . .
C59B C37B C38B 120(2) . .
C36B C37B C38B 130(2) . .
C39 C38 C17 128(3) . .
C39 C38 C37 110.3(13) . .
C17 C38 C37 113(2) . .
C61 C39 C38 106.6(13) . .
C61 C39 C40 123(2) . .
C38 C39 C40 118(3) . .
C39B C38B C37B 119(2) . .
C39B C38B C17 118(2) . .
C37B C38B C17 116(2) . .
C61B C39B C38B 120(2) . .
C61B C39B C40 114(2) . .
C38B C39B C40 122(2) . .
C41 C40 C19 117.4(15) . .
C41 C40 C39 124(2) . .
C19 C40 C39 115.5(19) . .
C41 C40 C39B 118.2(19) . .
C19 C40 C39B 115.4(18) . .
C39 C40 C39B 12(2) . .
C40 C41 C42 127.6(18) . .
C40 C41 C63 120.7(16) . .
C42 C41 C63 101.3(16) . .
C41 C42 C43 114.9(16) . .
C41 C42 C21 118.5(16) . .
C43 C42 C21 116.4(15) . .
C64 C43 C44 119.4(16) . .
C64 C43 C42 106.0(16) . .
C44 C43 C42 125.5(16) . .
C43 C44 C45B 134.6(18) . .
C43 C44 C45 118.1(17) . .
C45B C44 C45 17.5(14) . .
C43 C44 C23 115.4(14) . .
C45B C44 C23 104.9(17) . .
C45 C44 C23 116.0(16) . .
C44 C45 C46 118.2(19) . .
C44 C45 C66 120.6(19) . .
C46 C45 C66 116.0(18) . .
C45 C46 C47 115.5(17) . .
C45 C46 C25 123(2) . .
C47 C46 C25 119(2) . .
C46B C45B C44 136(3) . .
C46B C45B C66B 106.2(13) . .
C44 C45B C66B 105(2) . .
C25 C46B C45B 110(2) . .
C25 C46B C47B 120(3) . .
C45B C46B C47B 110.7(14) . .
C48 C47 C67 102.8(12) . .
C48 C47 C46 122(3) . .
C67 C47 C46 126(2) . .
C46B C47B C68B 104.4(12) . .
C46B C47B C48B 122(3) . .
C68B C47B C48B 124(3) . .
C49 C48 C70 106(2) . .
C49 C48 C47 117(3) . .
C70 C48 C47 110.8(15) . .
C49 C48B C47B 117(2) . .
C49 C48B C70B 123(2) . .
C47B C48B C70B 117.9(19) . .
C48 C49 C50 131.5(19) . .
C48 C49 C48B 18.2(15) . .
C50 C49 C48B 123.7(18) . .
C48 C49 C26 117.3(19) . .
C50 C49 C26 108.5(14) . .
C48B C49 C26 115.1(18) . .
C28 C50 C49 108.2(17) . .
C28 C50 C51 126.0(18) . .
C49 C50 C51 117.0(16) . .
C52 C51 C71 117.8(18) . .
C52 C51 C50 117.7(17) . .
C71 C51 C50 117.8(17) . .
C51 C52 C53 127.4(18) . .
C51 C52 C30 117.8(16) . .
C53 C52 C30 104.0(16) . .
C52 C53 C54 121.2(17) . .
C52 C53 C32 115.1(16) . .
C54 C53 C32 113.7(16) . .
C55 C54 C53 127.0(18) . .
C55 C54 C72 109.1(16) . .
C53 C54 C72 114.0(15) . .
C74 C55 C54 110.8(18) . .
C74 C55 C56 118.4(17) . .
C54 C55 C56 121.6(16) . .
C57B C56 C55 123.8(19) . .
C57B C56 C33 116.8(17) . .
C55 C56 C33 113.6(15) . .
C57B C56 C57 11.4(19) . .
C55 C56 C57 112.8(15) . .
C33 C56 C57 124.5(14) . .
C36 C57 C58 123(2) . .
C36 C57 C56 109.3(19) . .
C58 C57 C56 117(2) . .
C56 C57B C36B 126(2) . .
C56 C57B C58B 122(2) . .
C36B C57B C58B 106.3(13) . .
C59 C58 C75 106.2(12) . .
C59 C58 C57 120(2) . .
C75 C58 C57 128(2) . .
C59B C58B C75B 125(3) . .
C59B C58B C57B 107.4(12) . .
C75B C58B C57B 115(2) . .
C60 C59 C58 115(2) . .
C60 C59 C77 125(2) . .
C58 C59 C77 108.0(11) . .
C59 C60 C61 116(2) . .
C59 C60 C37 128(2) . .
C61 C60 C37 108.6(10) . .
C39 C61 C60 109.4(13) . .
C39 C61 C62 112(2) . .
C60 C61 C62 125(2) . .
C60B C61B C62B 103.0(12) . .
C60B C61B C39B 117(2) . .
C62B C61B C39B 133(2) . .
C63 C62 C61 130(2) . .
C63 C62 C78 112.8(19) . .
C61 C62 C78 112(2) . .
C63 C62B C78B 123(3) . .
C63 C62B C61B 105(2) . .
C78B C62B C61B 111.8(15) . .
C62B C63 C64 117.9(19) . .
C62B C63 C62 18.5(14) . .
C64 C63 C62 130.4(17) . .
C62B C63 C41 127.8(18) . .
C64 C63 C41 106.5(13) . .
C62 C63 C41 109.5(16) . .
C43 C64 C65 129.0(19) . .
C43 C64 C63 111.0(14) . .
C65 C64 C63 112.4(18) . .
C43 C64 C65B 115.3(18) . .
C65 C64 C65B 13.7(16) . .
C63 C64 C65B 123.3(18) . .
C64 C65 C66 114(2) . .
C64 C65 C79 121(3) . .
C66 C65 C79 110.1(14) . .
C79B C65B C66B 119(2) . .
C79B C65B C64 114(2) . .
C66B C65B C64 121(2) . .
C68 C66 C65 105.6(12) . .
C68 C66 C45 126(2) . .
C65 C66 C45 119(2) . .
C68B C66B C45B 107.8(12) . .
C68B C66B C65B 121(2) . .
C45B C66B C65B 124(2) . .
C69 C67 C68 120(2) . .
C69 C67 C47 109.9(11) . .
C68 C67 C47 117(2) . .
C67 C68 C66 118(2) . .
C67 C68 C80 124(2) . .
C66 C68 C80 108.8(11) . .
C68B C67B C80B 120(2) . .
C68B C67B C69B 119(2) . .
C80B C67B C69B 108.3(11) . .
C67B C68B C66B 121(2) . .
C67B C68B C47B 117(2) . .
C66B C68B C47B 109.6(11) . .
C67 C69 C70 107.9(12) . .
C67 C69 C82 121(2) . .
C70 C69 C82 122(2) . .
C67B C69B C82B 104.2(12) . .
C67B C69B C70B 126(2) . .
C82B C69B C70B 123(2) . .
C48 C70 C71 134(2) . .
C48 C70 C69 105.5(12) . .
C71 C70 C69 112(2) . .
C69B C70B C48B 114(2) . .
C69B C70B C71 127(2) . .
C48B C70B C71 109.8(19) . .
C72 C71 C70 124.5(17) . .
C72 C71 C51 118.7(15) . .
C70 C71 C51 113.1(18) . .
C72 C71 C70B 106.1(16) . .
C70 C71 C70B 18.8(14) . .
C51 C71 C70B 127.7(17) . .
C71 C72 C73 126.5(15) . .
C71 C72 C54 120.3(13) . .
C73 C72 C54 100.9(15) . .
C82B C73 C74 113.1(18) . .
C82B C73 C72 128.5(18) . .
C74 C73 C72 110.6(13) . .
C82B C73 C82 19.8(13) . .
C74 C73 C82 129.2(17) . .
C72 C73 C82 108.6(17) . .
C55 C74 C75 135.7(18) . .
C55 C74 C73 108.4(14) . .
C75 C74 C73 108.7(17) . .
C55 C74 C75B 117.4(17) . .
C75 C74 C75B 18.3(13) . .
C73 C74 C75B 122.7(17) . .
C76 C75 C74 127(2) . .
C76 C75 C58 109.0(13) . .
C74 C75 C58 108.0(19) . .
C77 C76 C75 107.6(13) . .
C77 C76 C81 124(2) . .
C75 C76 C81 121(2) . .
C58B C75B C76B 111(2) . .
C58B C75B C74 123(2) . .
C76B C75B C74 121(2) . .
C75B C76B C77B 123(2) . .
C75B C76B C81B 115(2) . .
C77B C76B C81B 110(2) . .
C76 C77 C78 128(3) . .
C76 C77 C59 107.8(13) . .
C78 C77 C59 114(2) . .
C78B C77B C60B 109.4(13) . .
C78B C77B C76B 122(3) . .
C60B C77B C76B 122(2) . .
C77 C78 C62 127(2) . .
C77 C78 C79 106(2) . .
C62 C78 C79 119(2) . .
C77B C78B C62B 104.4(13) . .
C77B C78B C79B 129(3) . .
C62B C78B C79B 118(3) . .
C80 C79 C65 105.4(12) . .
C80 C79 C78 126(3) . .
C65 C79 C78 122(3) . .
C78B C79B C80B 108(3) . .
C78B C79B C65B 122(3) . .
C80B C79B C65B 118(2) . .
C79 C80 C81 125(3) . .
C79 C80 C68 108.6(13) . .
C81 C80 C68 112(2) . .
C81B C80B C67B 109.3(13) . .
C81B C80B C79B 126(3) . .
C67B C80B C79B 121(2) . .
C80 C81 C76 109(2) . .
C80 C81 C82 128(2) . .
C76 C81 C82 116(2) . .
C73 C82 C81 116.3(19) . .
C73 C82 C69 124.9(19) . .
C81 C82 C69 113.7(19) . .
C80B C81B C82B 105.8(13) . .
C80B C81B C76B 124(3) . .
C82B C81B C76B 120(2) . .
C73 C82B C81B 127(2) . .
C73 C82B C69B 109(2) . .
C81B C82B C69B 111.0(13) . .
C6 C1A C1 89.3(8) . .
C6 C1A C2A 116.5(9) . .
C1 C1A C2A 113.1(9) . .
C6 C1A C6A 116.1(10) . .
C1 C1A C6A 112.9(9) . .
C2A C1A C6A 108.0(9) . .
C10A C2A C3A 109.3(9) . .
C10A C2A C1A 110.5(10) . .
C3A C2A C1A 108.5(9) . .
C10A C2A H2AA 109.5 . .
C3A C2A H2AA 109.5 . .
C1A C2A H2AA 109.5 . .
C4A C3A C2A 111.9(11) . .
C4A C3A H3AA 109.2 . .
C2A C3A H3AA 109.2 . .
C4A C3A H3AB 109.2 . .
C2A C3A H3AB 109.2 . .
H3AA C3A H3AB 107.9 . .
C3A C4A C5A 107.3(10) . .
C3A C4A C9A 109.5(10) . .
C5A C4A C9A 107.4(11) . .
C3A C4A H4AA 110.8 . .
C5A C4A H4AA 110.8 . .
C9A C4A H4AA 110.8 . .
C6A C5A C4A 110.8(10) . .
C6A C5A H5AA 109.5 . .
C4A C5A H5AA 109.5 . .
C6A C5A H5AB 109.5 . .
C4A C5A H5AB 109.5 . .
H5AA C5A H5AB 108.1 . .
C5A C6A C1A 110.7(11) . .
C5A C6A C7A 110.7(11) . .
C1A C6A C7A 106.4(10) . .
C5A C6A H6AA 109.6 . .
C1A C6A H6AA 109.6 . .
C7A C6A H6AA 109.6 . .
C8A C7A C6A 110.2(11) . .
C8A C7A H7AA 109.6 . .
C6A C7A H7AA 109.6 . .
C8A C7A H7AB 109.6 . .
C6A C7A H7AB 109.6 . .
H7AA C7A H7AB 108.1 . .
C9A C8A C7A 110.8(12) . .
C9A C8A C10A 108.4(11) . .
C7A C8A C10A 108.8(10) . .
C9A C8A H8AA 109.6 . .
C7A C8A H8AA 109.6 . .
C10A C8A H8AA 109.6 . .
C8A C9A C4A 110.7(10) . .
C8A C9A H9AA 109.5 . .
C4A C9A H9AA 109.5 . .
C8A C9A H9AB 109.5 . .
C4A C9A H9AB 109.5 . .
H9AA C9A H9AB 108.1 . .
C2A C10A C8A 110.2(10) . .
C2A C10A H10A 109.6 . .
C8A C10A H10A 109.6 . .
C2A C10A H10B 109.6 . .
C8A C10A H10B 109.6 . .
H10A C10A H10B 108.1 . .
C7 La01 C5 56.3(5) . .
C7 La01 C10 72.0(5) . .
C5 La01 C10 96.6(4) . .
C7 La01 C1 66.5(4) . .
C5 La01 C1 67.1(4) . .
C10 La01 C1 32.2(4) . .
C7 La01 C2 95.2(4) . .
C5 La01 C2 70.9(4) . .
C10 La01 C2 53.0(4) . .
C1 La01 C2 31.9(4) . .
C7 La01 C6 32.3(4) . .
C5 La01 C6 32.6(4) . .
C10 La01 C6 68.7(4) . .
C1 La01 C6 46.7(4) . .
C2 La01 C6 67.5(4) . .
C7 La01 C8 35.4(5) . .
C5 La01 C8 90.2(4) . .
C10 La01 C8 52.7(5) . .
C1 La01 C8 67.7(4) . .
C2 La01 C8 99.1(4) . .
C6 La01 C8 60.2(4) . .
C7 La01 C4 87.0(4) . .
C5 La01 C4 31.5(4) . .
C10 La01 C4 101.9(4) . .
C1 La01 C4 70.0(4) . .
C2 La01 C4 55.7(4) . .
C6 La01 C4 58.1(4) . .
C8 La01 C4 118.3(4) . .
C7 La01 C9 59.4(5) . .
C5 La01 C9 105.7(5) . .
C10 La01 C9 29.3(5) . .
C1 La01 C9 56.0(5) . .
C2 La01 C9 82.0(5) . .
C6 La01 C9 73.1(4) . .
C8 La01 C9 28.2(5) . .
C4 La01 C9 123.8(4) . .
C7 La01 C3 104.9(4) . .
C5 La01 C3 57.7(4) . .
C10 La01 C3 84.0(4) . .
C1 La01 C3 57.9(4) . .
C2 La01 C3 31.1(4) . .
C6 La01 C3 72.6(4) . .
C8 La01 C3 123.9(4) . .
C4 La01 C3 30.6(4) . .
C9 La01 C3 112.5(5) . .
C7 La01 C20 58.2(4) . .
C5 La01 C20 28.4(4) . .
C10 La01 C20 120.0(4) . .
C1 La01 C20 94.0(4) . .
C2 La01 C20 98.5(4) . .
C6 La01 C20 51.2(4) . .
C8 La01 C20 92.6(5) . .
C4 La01 C20 48.5(4) . .
C9 La01 C20 117.3(5) . .
C3 La01 C20 79.0(4) . .
C7 La01 C22 27.6(4) . .
C5 La01 C22 62.4(4) . .
C10 La01 C22 97.2(5) . .
C1 La01 C22 93.9(4) . .
C2 La01 C22 120.4(4) . .
C6 La01 C22 53.1(4) . .
C8 La01 C22 49.1(5) . .
C4 La01 C22 92.8(5) . .
C9 La01 C22 77.3(5) . .
C3 La01 C22 119.8(4) . .
C20 La01 C22 48.5(4) . .
S3 C2S S4 178.5(11) . .
S1 C1S S2 169.5(15) . .
S1 C1S S1B 27.8(6) . .
S2 C1S S1B 162.6(15) . .
S6 C3S S6 179.996(5) 3_667 .
S6 C3S S5 47.8(9) 3_667 3_667
S6 C3S S5 132.2(9) . 3_667
S6 C3S S5 132.2(9) 3_667 .
S6 C3S S5 47.8(9) . .
S5 C3S S5 179.998(2) 3_667 .
C60B C59B C58B 122(3) . .
C60B C59B C37B 118(2) . .
C58B C59B C37B 109.3(11) . .
C59B C60B C77B 115(2) . .
C59B C60B C61B 125(2) . .
C77B C60B C61B 108.9(11) . .

loop_
_geom_bond_atom_site_label_1
_geom_bond_atom_site_label_2
_geom_bond_distance
_geom_bond_site_symmetry_2
C1 C2 1.450(16) .
C1 C10 1.461(18) .
C1 C1A 1.512(15) .
C1 La01 2.635(11) .
C2 C12 1.435(17) .
C2 C3 1.464(18) .
C2 La01 2.637(10) .
C3 C15 1.40(2) .
C3 C4 1.463(19) .
C3 La01 2.795(10) .
C4 C5 1.45(2) .
C4 C18 1.46(2) .
C4 La01 2.745(11) .
C5 C20 1.396(19) .
C5 C6 1.472(18) .
C5 La01 2.582(11) .
C6 C7 1.456(18) .
C6 C1A 1.471(16) .
C6 La01 2.658(11) .
C7 C22 1.37(2) .
C7 C8 1.62(2) .
C7 La01 2.575(12) .
C8 C9 1.34(2) .
C8 C24 1.47(2) .
C8 La01 2.739(12) .
C9 C10 1.37(2) .
C9 C27 1.49(2) .
C9 La01 2.766(13) .
C10 C11 1.51(2) .
C10 La01 2.633(12) .
C11 C12 1.39(2) .
C11 C29 1.40(2) .
C11 La01 2.997(14) .
C12 C13 1.443(19) .
C12 La01 2.976(11) .
C13 C14 1.35(2) .
C13 C31 1.51(2) .
C14 C15 1.33(2) .
C14 C34 1.57(2) .
C15 C16 1.57(2) .
C16 C17 1.37(2) .
C16 C35 1.43(2) .
C17 C18 1.35(2) .
C17 C38 1.424(16) .
C17 C38B 1.473(17) .
C18 C19 1.53(2) .
C19 C20 1.400(19) .
C19 C40 1.41(2) .
C20 C21 1.48(2) .
C20 La01 2.939(12) .
C21 C22 1.37(2) .
C21 C42 1.50(2) .
C22 C23 1.42(2) .
C22 La01 2.957(14) .
C23 C24 1.40(2) .
C23 C44 1.53(2) .
C24 C25 1.41(2) .
C25 C26 1.40(3) .
C25 C46B 1.408(16) .
C25 C46 1.461(16) .
C26 C27 1.45(2) .
C26 C49 1.48(2) .
C27 C28 1.39(2) .
C28 C50 1.37(2) .
C28 C29 1.46(3) .
C29 C30 1.29(2) .
C30 C31 1.45(2) .
C30 C52 1.62(2) .
C31 C32 1.34(2) .
C32 C33 1.37(2) .
C32 C53 1.50(2) .
C33 C34 1.40(2) .
C33 C56 1.58(2) .
C34 C35 1.32(2) .
C35 C36B 1.368(16) .
C35 C36 1.480(16) .
C36 C57 1.449(17) .
C36 C37 1.463(16) .
C36B C57B 1.406(17) .
C36B C37B 1.435(17) .
C37 C60 1.430(15) .
C37 C38 1.442(16) .
C37B C59B 1.432(15) .
C37B C38B 1.469(17) .
C38 C39 1.413(17) .
C39 C61 1.405(16) .
C39 C40 1.422(16) .
C38B C39B 1.466(17) .
C39B C61B 1.447(17) .
C39B C40 1.475(17) .
C40 C41 1.29(3) .
C41 C42 1.35(2) .
C41 C63 1.57(2) .
C42 C43 1.46(2) .
C43 C64 1.34(2) .
C43 C44 1.36(2) .
C44 C45B 1.423(16) .
C44 C45 1.451(16) .
C45 C46 1.454(17) .
C45 C66 1.477(16) .
C46 C47 1.457(17) .
C45B C46B 1.418(17) .
C45B C66B 1.450(16) .
C46B C47B 1.432(16) .
C47 C48 1.431(16) .
C47 C67 1.445(15) .
C47B C68B 1.449(16) .
C47B C48B 1.469(17) .
C48 C49 1.372(16) .
C48 C70 1.423(17) .
C48B C49 1.466(17) .
C48B C70B 1.476(17) .
C49 C50 1.41(3) .
C50 C51 1.47(3) .
C51 C52 1.30(3) .
C51 C71 1.47(2) .
C52 C53 1.34(2) .
C53 C54 1.42(2) .
C54 C55 1.37(3) .
C54 C72 1.52(3) .
C55 C74 1.35(2) .
C55 C56 1.48(3) .
C56 C57B 1.28(3) .
C56 C57 1.61(4) .
C57 C58 1.461(17) .
C57B C58B 1.441(16) .
C58 C59 1.424(15) .
C58 C75 1.429(16) .
C58B C59B 1.412(15) .
C58B C75B 1.431(17) .
C59 C60 1.401(16) .
C59 C77 1.440(16) .
C60 C61 1.420(15) .
C61 C62 1.436(16) .
C61B C60B 1.433(16) .
C61B C62B 1.434(17) .
C62 C63 1.428(16) .
C62 C78 1.440(17) .
C62B C63 1.361(16) .
C62B C78B 1.417(17) .
C63 C64 1.42(2) .
C64 C65 1.414(16) .
C64 C65B 1.474(17) .
C65 C66 1.429(16) .
C65 C79 1.434(17) .
C65B C79B 1.451(17) .
C65B C66B 1.453(17) .
C66 C68 1.417(15) .
C66B C68B 1.407(16) .
C67 C69 1.409(15) .
C67 C68 1.410(16) .
C68 C80 1.437(15) .
C67B C68B 1.406(16) .
C67B C80B 1.434(16) .
C67B C69B 1.436(15) .
C69 C70 1.431(16) .
C69 C82 1.467(16) .
C69B C82B 1.445(16) .
C69B C70B 1.463(17) .
C70 C71 1.426(16) .
C70B C71 1.485(17) .
C71 C72 1.39(2) .
C72 C73 1.44(2) .
C73 C82B 1.384(16) .
C73 C74 1.42(2) .
C73 C82 1.451(16) .
C74 C75 1.418(16) .
C74 C75B 1.463(16) .
C75 C76 1.412(17) .
C76 C77 1.412(16) .
C76 C81 1.449(17) .
C75B C76B 1.431(17) .
C76B C77B 1.446(17) .
C76B C81B 1.452(17) .
C77 C78 1.434(17) .
C77B C78B 1.416(16) .
C77B C60B 1.423(15) .
C78 C79 1.444(17) .
C78B C79B 1.426(17) .
C79 C80 1.420(16) .
C79B C80B 1.451(17) .
C80 C81 1.422(16) .
C80B C81B 1.412(16) .
C81 C82 1.453(17) .
C81B C82B 1.421(17) .
C1A C2A 1.552(15) .
C1A C6A 1.557(15) .
C2A C10A 1.497(16) .
C2A C3A 1.539(16) .
C2A H2AA 1.0000 .
C3A C4A 1.489(18) .
C3A H3AA 0.9900 .
C3A H3AB 0.9900 .
C4A C5A 1.567(19) .
C4A C9A 1.575(17) .
C4A H4AA 1.0000 .
C5A C6A 1.49(2) .
C5A H5AA 0.9900 .
C5A H5AB 0.9900 .
C6A C7A 1.571(19) .
C6A H6AA 1.0000 .
C7A C8A 1.507(19) .
C7A H7AA 0.9900 .
C7A H7AB 0.9900 .
C8A C9A 1.496(18) .
C8A C10A 1.553(18) .
C8A H8AA 1.0000 .
C9A H9AA 0.9900 .
C9A H9AB 0.9900 .
C10A H10A 0.9900 .
C10A H10B 0.9900 .
S2 C1S 1.516(17) .
S4 C2S 1.547(16) .
S3 C2S 1.540(17) .
S1 C1S 1.489(18) .
S1B C1S 1.73(3) .
C3S S6 1.485(13) 3_667
C3S S6 1.485(13) .
C3S S5 1.656(8) 3_667
C3S S5 1.656(8) .
C59B C60B 1.393(16) .
